data_8106609
loop_
_publ_author_name
'Wang, Jian-Ge'

_publ_section_title
;
 Crystal structure of
 tetraaqua-bis(3-(4H-1,2,4-triazol-4-yl)benzoato-\kN)cobalt(II),
 C18H20CoN6O8
;
_journal_issue 4
_journal_name_full 'Zeitschrift f\"ur Kristallographie - New Crystal Structures'
_journal_page_first 581
_journal_page_last 583
_journal_paper_doi 10.1515/ncrs-2016-0351
_journal_volume 232
_journal_year 2017
_chemical_formula_moiety '2(C9 H10 Co0.5 N3 O4)'
_chemical_formula_sum 'C18 H20 Co N6 O8'
_chemical_formula_weight 507.33
_space_group_crystal_system monoclinic
_space_group_IT_number 14
_space_group_name_Hall '-P 2ybc'
_space_group_name_H-M_alt 'P 1 21/c 1'
_atom_sites_solution_hydrogens mixed
_atom_sites_solution_primary dual
_cell_angle_alpha 90
_cell_angle_beta 91.137(11)
_cell_angle_gamma 90
_cell_formula_units_Z 4
_cell_length_a 22.012(2)
_cell_length_b 6.8972(12)
_cell_length_c 13.234(2)
_cell_measurement_reflns_used 2430
_cell_measurement_temperature 293
_cell_measurement_theta_max 26.5050
_cell_measurement_theta_min 3.7910
_cell_volume 2008.8(5)
_computing_cell_refinement 'CrysAlisPro 1.171.38.41r (Rigaku OD, 2015)'
_computing_data_collection 'CrysAlisPro 1.171.38.41r (Rigaku OD, 2015)'
_computing_data_reduction 'CrysAlisPro 1.171.38.41r (Rigaku OD, 2015)'
_computing_molecular_graphics 'Olex2 (Dolomanov et al., 2009)'
_computing_publication_material 'Olex2 (Dolomanov et al., 2009)'
_computing_structure_refinement 'ShelXL (Sheldrick, 2015)'
_computing_structure_solution 'ShelXT (Sheldrick, 2015)'
_diffrn_ambient_temperature 293
_diffrn_detector 'CCD plate'
_diffrn_detector_area_resol_mean 16.1169
_diffrn_detector_type EosS2
_diffrn_measured_fraction_theta_full 0.983
_diffrn_measured_fraction_theta_max 0.983
_diffrn_measurement_details
;
List of Runs (angles in degrees, time in seconds):

  # Type    Start    End  Width  t~exp~   \w     \q     \k     \f   Frames
--------------------------------------------------------------------------
  1  \w    -20.00  25.00   1.00   75.00    --  -13.48 -99.00-150.00   45
  2  \w    -81.00   3.00   1.00   75.00    --  -13.48 -57.00 150.00   84
  3  \w    -20.00  25.00   1.00   75.00    --  -13.48 -99.00 -30.00   45
  4  \w     -5.00  43.00   1.00   75.00    --   14.49 -99.00 120.00   48
  5  \w    -47.00  25.00   1.00   75.00    --   14.49   0.00 -30.00   72
;
_diffrn_measurement_device 'four-circle diffractometer'
_diffrn_measurement_device_type 'SuperNova, Single source at offset, EosS2'
_diffrn_measurement_method '\w scans'
_diffrn_orient_matrix_type 'CrysAlisPro convention (1999,Acta A55,543-557)'
_diffrn_orient_matrix_UB_11 -0.0101129000
_diffrn_orient_matrix_UB_12 -0.0669033000
_diffrn_orient_matrix_UB_13 -0.0373894000
_diffrn_orient_matrix_UB_21 -0.0151523000
_diffrn_orient_matrix_UB_22 0.0759653000
_diffrn_orient_matrix_UB_23 -0.0264768000
_diffrn_orient_matrix_UB_31 0.0265562000
_diffrn_orient_matrix_UB_32 0.0178259000
_diffrn_orient_matrix_UB_33 -0.0278573000
_diffrn_radiation_monochromator mirror
_diffrn_radiation_probe x-ray
_diffrn_radiation_type MoK\a
_diffrn_radiation_wavelength 0.71073
_diffrn_reflns_av_R_equivalents 0.0337
_diffrn_reflns_av_unetI/netI 0.0439
_diffrn_reflns_Laue_measured_fraction_full 0.983
_diffrn_reflns_Laue_measured_fraction_max 0.983
_diffrn_reflns_limit_h_max 19
_diffrn_reflns_limit_h_min -27
_diffrn_reflns_limit_k_max 8
_diffrn_reflns_limit_k_min -8
_diffrn_reflns_limit_l_max 16
_diffrn_reflns_limit_l_min -16
_diffrn_reflns_number 11538
_diffrn_reflns_point_group_measured_fraction_full 0.983
_diffrn_reflns_point_group_measured_fraction_max 0.983
_diffrn_reflns_theta_full 25.994
_diffrn_reflns_theta_max 25.994
_diffrn_reflns_theta_min 3.331
_diffrn_source 'micro-focus sealed X-ray tube'
_diffrn_source_type 'SuperNova (Mo) X-ray Source'
_exptl_absorpt_coefficient_mu 0.917
_exptl_absorpt_correction_T_max 1.00000
_exptl_absorpt_correction_T_min 0.66109
_exptl_absorpt_correction_type multi-scan
_exptl_absorpt_process_details
;
CrysAlisPro 1.171.38.41r (Rigaku Oxford Diffraction, 2015)
Empirical absorption correction using spherical harmonics,
 implemented in SCALE3 ABSPACK scaling algorithm.
;
_exptl_crystal_colour 'clear light pink'
_exptl_crystal_colour_lustre clear
_exptl_crystal_colour_modifier light
_exptl_crystal_colour_primary pink
_exptl_crystal_density_diffrn 1.677
_exptl_crystal_description block
_exptl_crystal_F_000 1044
_exptl_crystal_size_max 0.33
_exptl_crystal_size_mid 0.15
_exptl_crystal_size_min 0.14
_refine_diff_density_max 0.476
_refine_diff_density_min -0.463
_refine_diff_density_rms 0.063
_refine_ls_extinction_coef .
_refine_ls_extinction_method none
_refine_ls_goodness_of_fit_ref 1.030
_refine_ls_hydrogen_treatment constr
_refine_ls_matrix_type full
_refine_ls_number_parameters 303
_refine_ls_number_reflns 3893
_refine_ls_number_restraints 0
_refine_ls_restrained_S_all 1.030
_refine_ls_R_factor_all 0.0753
_refine_ls_R_factor_gt 0.0436
_refine_ls_shift/su_max 0.003
_refine_ls_shift/su_mean 0.000
_refine_ls_structure_factor_coef Fsqd
_refine_ls_weighting_details 'w=1/[\s^2^(Fo^2^)+(0.0380P)^2^+1.8410P] where P=(Fo^2^+2Fc^2^)/3'
_refine_ls_weighting_scheme calc
_refine_ls_wR_factor_gt 0.0985
_refine_ls_wR_factor_ref 0.1078
_reflns_Friedel_coverage 0.000
_reflns_Friedel_fraction_full .
_reflns_Friedel_fraction_max .
_reflns_number_gt 2553
_reflns_number_total 3893
_reflns_threshold_expression 'I > 2\s(I)'
_cod_data_source_file suppl_ncrs-2016-0351_suppl.cif
_cod_data_source_block msb
_cod_original_cell_volume 2008.9(5)
_cod_database_code 8106609
_shelx_space_group_comment
;
The symmetry employed for this shelxl refinement is uniquely defined
by the following loop, which should always be used as a source of
symmetry information in preference to the above space-group names.
They are only intended as comments.
;
_reflns_odcompleteness_completeness 99.60
_reflns_odcompleteness_iscentric 1
_reflns_odcompleteness_theta 25.13
_olex2_refinement_description
;
1. Fixed Uiso
 At 1.2 times of:
  All C(H) groups
 At 1.5 times of:
  All O(H,H) groups
2.a Riding coordinates:
 O4(H4A,H4B), O7(H7A,H7B)
2.b Rotating group:
 O3(H3A,H3B), O8(H8A,H8B)
2.c Aromatic/amide H refined with riding coordinates:
 C1(H1), C2(H2), C4(H4), C5(H5), C6(H6), C8(H8), C10(H10), C11(H11), C13(H13),
 C15(H15), C16(H16), C17(H17)
;
_shelx_shelxl_version_number 2014/7
_olex2_submission_special_instructions 'No special instructions were received'
_oxdiff_exptl_absorpt_empirical_details
;
Empirical correction (ABSPACK) includes:
- Absorption correction using spherical harmonics
- Frame scaling
;
_oxdiff_exptl_absorpt_empirical_full_max 1.586
_oxdiff_exptl_absorpt_empirical_full_min 0.676

loop_
_space_group_symop_operation_xyz
'x, y, z'
'-x, y+1/2, -z+1/2'
'-x, -y, -z'
'x, -y-1/2, z-1/2'

loop_
_atom_site_label
_atom_site_type_symbol
_atom_site_fract_x
_atom_site_fract_y
_atom_site_fract_z
_atom_site_U_iso_or_equiv
_atom_site_adp_type
_atom_site_occupancy
_atom_site_site_symmetry_order
_atom_site_calc_flag
_atom_site_refinement_flags_posn
_atom_site_refinement_flags_adp
_atom_site_refinement_flags_occupancy
_atom_site_disorder_assembly
_atom_site_disorder_group
Co1 Co 0.5000 0.5000 0.0000 0.02258(17) Uani 1 2 d S T P . .
O1 O 0.04645(9) 0.5012(4) 0.18768(17) 0.0339(6) Uani 1 1 d . . . . .
O2 O 0.12021(11) 0.3974(5) 0.28668(17) 0.0501(8) Uani 1 1 d . . . . .
O3 O 0.47490(10) 0.3044(4) -0.11901(16) 0.0355(6) Uani 1 1 d . . . . .
H3A H 0.4860 0.3519 -0.1763 0.053 Uiso 1 1 d GR . . . .
H3B H 0.4359 0.2874 -0.1216 0.053 Uiso 1 1 d GR . . . .
O4 O 0.52641(10) 0.2728(3) 0.09397(15) 0.0319(6) Uani 1 1 d . . . . .
H4A H 0.5528 0.3128 0.1384 0.048 Uiso 1 1 d R . . . .
H4B H 0.5069 0.1764 0.1188 0.048 Uiso 1 1 d R . . . .
N1 N 0.41082(11) 0.4848(4) 0.06043(19) 0.0276(6) Uani 1 1 d . . . . .
N2 N 0.31251(11) 0.4747(4) 0.07692(18) 0.0255(6) Uani 1 1 d . . . . .
N3 N 0.33490(12) 0.4579(5) 0.17265(19) 0.0337(8) Uani 1 1 d . . . . .
C1 C 0.35891(14) 0.4915(5) 0.0120(2) 0.0297(8) Uani 1 1 d . . . . .
H1 H 0.3543 0.5059 -0.0576 0.036 Uiso 1 1 calc R . . . .
C2 C 0.39354(15) 0.4642(5) 0.1587(2) 0.0325(9) Uani 1 1 d . . . . .
H2 H 0.4216 0.4553 0.2120 0.039 Uiso 1 1 calc R . . . .
C3 C 0.24871(13) 0.4803(5) 0.0569(2) 0.0240(7) Uani 1 1 d . . . . .
C4 C 0.22848(15) 0.5022(6) -0.0410(2) 0.0347(9) Uani 1 1 d . . . . .
H4 H 0.2557 0.5086 -0.0938 0.042 Uiso 1 1 calc R . . . .
C5 C 0.16701(16) 0.5145(6) -0.0590(2) 0.0399(10) Uani 1 1 d . . . . .
H5 H 0.1525 0.5308 -0.1249 0.048 Uiso 1 1 calc R . . . .
C6 C 0.12556(15) 0.5030(5) 0.0202(2) 0.0319(8) Uani 1 1 d . . . . .
H6 H 0.0841 0.5142 0.0064 0.038 Uiso 1 1 calc R . . . .
C7 C 0.14602(14) 0.4753(5) 0.1177(2) 0.0233(7) Uani 1 1 d . . . . .
C8 C 0.20798(14) 0.4634(5) 0.1360(2) 0.0257(8) Uani 1 1 d . . . . .
H8 H 0.2227 0.4440 0.2016 0.031 Uiso 1 1 calc R . . . .
C9 C 0.10142(14) 0.4590(5) 0.2039(2) 0.0301(8) Uani 1 1 d . . . . .
Co2 Co 1.0000 0.5000 0.5000 0.02237(17) Uani 1 2 d S T P . .
O5 O 0.62036(11) 0.3978(5) 0.21332(17) 0.0518(8) Uani 1 1 d . . . . .
O6 O 0.54637(10) 0.5013(4) 0.31224(17) 0.0354(6) Uani 1 1 d . . . . .
O7 O 0.97317(9) 0.7286(3) 0.59376(15) 0.0310(6) Uani 1 1 d . . . . .
H7A H 0.9473 0.6874 0.6373 0.046 Uiso 1 1 d R . . . .
H7B H 1.0020 0.8133 0.6216 0.046 Uiso 1 1 d R . . . .
O8 O 0.97510(10) 0.3052(4) 0.61976(16) 0.0342(6) Uani 1 1 d . . . . .
H8A H 0.9449 0.2333 0.6007 0.051 Uiso 1 1 d GR . . . .
H8B H 0.9645 0.3713 0.6719 0.051 Uiso 1 1 d GR . . . .
N4 N 0.91085(11) 0.4846(4) 0.43962(19) 0.0272(6) Uani 1 1 d . . . . .
N5 N 0.83499(12) 0.4578(4) 0.32725(19) 0.0328(8) Uani 1 1 d . . . . .
N6 N 0.81270(11) 0.4750(4) 0.42323(18) 0.0242(6) Uani 1 1 d . . . . .
C10 C 0.89373(14) 0.4648(5) 0.3413(2) 0.0309(9) Uani 1 1 d . . . . .
H10 H 0.9212 0.4570 0.2889 0.037 Uiso 1 1 calc R . . . .
C11 C 0.85863(14) 0.4905(5) 0.4882(2) 0.0307(8) Uani 1 1 d . . . . .
H11 H 0.8550 0.5035 0.5578 0.037 Uiso 1 1 calc R . . . .
C12 C 0.74869(13) 0.4798(5) 0.4430(2) 0.0237(7) Uani 1 1 d . . . . .
C13 C 0.70810(14) 0.4636(5) 0.3641(2) 0.0256(8) Uani 1 1 d . . . . .
H13 H 0.7218 0.4445 0.2988 0.031 Uiso 1 1 calc R . . . .
C14 C 0.64606(13) 0.4761(5) 0.3822(2) 0.0238(7) Uani 1 1 d . . . . .
C15 C 0.62555(15) 0.5036(5) 0.4802(2) 0.0316(8) Uani 1 1 d . . . . .
H15 H 0.5842 0.5144 0.4921 0.038 Uiso 1 1 calc R . . . .
C16 C 0.66682(16) 0.5146(6) 0.5590(2) 0.0405(10) Uani 1 1 d . . . . .
H16 H 0.6534 0.5300 0.6247 0.049 Uiso 1 1 calc R . . . .
C17 C 0.72832(15) 0.5031(6) 0.5411(2) 0.0342(9) Uani 1 1 d . . . . .
H17 H 0.7562 0.5110 0.5947 0.041 Uiso 1 1 calc R . . . .
C18 C 0.60140(15) 0.4593(5) 0.2964(2) 0.0293(8) Uani 1 1 d . . . . .

loop_
_atom_site_aniso_label
_atom_site_aniso_U_11
_atom_site_aniso_U_22
_atom_site_aniso_U_33
_atom_site_aniso_U_23
_atom_site_aniso_U_13
_atom_site_aniso_U_12
Co1 0.0135(3) 0.0303(4) 0.0240(3) 0.0003(3) 0.0006(2) 0.0000(3)
O1 0.0179(11) 0.0393(16) 0.0445(13) 0.0054(12) 0.0058(9) 0.0042(12)
O2 0.0304(14) 0.093(2) 0.0277(13) 0.0041(14) 0.0045(10) 0.0010(15)
O3 0.0267(13) 0.0432(17) 0.0362(12) -0.0047(11) -0.0041(10) -0.0033(12)
O4 0.0268(13) 0.0341(15) 0.0345(12) 0.0078(11) -0.0037(10) -0.0053(11)
N1 0.0185(13) 0.0340(18) 0.0302(14) 0.0025(13) 0.0017(10) 0.0005(13)
N2 0.0182(13) 0.0338(18) 0.0245(13) -0.0009(12) 0.0025(10) 0.0007(12)
N3 0.0230(14) 0.053(2) 0.0253(14) -0.0019(13) -0.0001(11) 0.0008(14)
C1 0.0203(16) 0.040(2) 0.0284(16) 0.0007(16) 0.0051(13) 0.0002(17)
C2 0.0234(17) 0.045(3) 0.0291(17) 0.0002(16) -0.0007(13) 0.0010(16)
C3 0.0168(15) 0.027(2) 0.0287(16) -0.0012(15) 0.0007(12) -0.0011(14)
C4 0.0262(17) 0.054(3) 0.0244(16) 0.0010(17) 0.0062(13) -0.0001(19)
C5 0.0313(19) 0.066(3) 0.0221(16) 0.0019(18) -0.0043(14) -0.001(2)
C6 0.0218(16) 0.041(2) 0.0327(17) -0.0032(17) -0.0016(13) -0.0001(17)
C7 0.0207(15) 0.024(2) 0.0256(15) -0.0031(14) 0.0038(12) 0.0008(14)
C8 0.0216(16) 0.034(2) 0.0221(15) 0.0005(14) 0.0004(12) 0.0013(15)
C9 0.0218(17) 0.040(2) 0.0287(17) -0.0041(16) 0.0037(13) -0.0001(16)
Co2 0.0133(3) 0.0304(4) 0.0234(3) -0.0004(3) -0.0007(2) -0.0003(3)
O5 0.0289(14) 0.094(3) 0.0321(13) -0.0033(14) -0.0050(11) 0.0027(15)
O6 0.0200(11) 0.0420(16) 0.0439(13) -0.0052(12) -0.0072(10) 0.0042(12)
O7 0.0240(13) 0.0346(15) 0.0344(12) -0.0065(11) 0.0025(9) -0.0036(11)
O8 0.0274(13) 0.0395(17) 0.0359(12) 0.0009(11) 0.0042(10) -0.0039(11)
N4 0.0186(13) 0.0325(18) 0.0302(14) -0.0011(13) -0.0022(10) -0.0004(13)
N5 0.0238(15) 0.050(2) 0.0251(14) 0.0014(13) -0.0001(11) 0.0010(14)
N6 0.0183(13) 0.0309(18) 0.0233(13) 0.0005(12) -0.0018(10) 0.0009(12)
C10 0.0229(17) 0.043(3) 0.0272(16) 0.0019(16) -0.0005(13) 0.0012(16)
C11 0.0228(16) 0.044(2) 0.0254(16) -0.0001(16) -0.0060(13) -0.0015(17)
C12 0.0183(15) 0.025(2) 0.0283(16) 0.0010(14) 0.0006(12) -0.0003(14)
C13 0.0225(16) 0.033(2) 0.0209(15) 0.0001(14) -0.0014(12) 0.0006(15)
C14 0.0193(15) 0.024(2) 0.0282(16) 0.0036(14) -0.0027(12) -0.0016(14)
C15 0.0212(16) 0.042(2) 0.0317(17) 0.0007(17) 0.0023(13) 0.0025(17)
C16 0.0330(19) 0.065(3) 0.0235(16) -0.0022(18) 0.0039(14) -0.002(2)
C17 0.0261(17) 0.052(3) 0.0243(16) -0.0018(17) -0.0049(13) 0.0001(18)
C18 0.0216(16) 0.036(2) 0.0302(17) 0.0029(15) -0.0035(13) -0.0021(15)

loop_
_atom_type_symbol
_atom_type_description
_atom_type_scat_dispersion_real
_atom_type_scat_dispersion_imag
_atom_type_scat_source
C C 0.0033 0.0016 'International Tables Vol C Tables 4.2.6.8 and 6.1.1.4'
H H 0.0000 0.0000 'International Tables Vol C Tables 4.2.6.8 and 6.1.1.4'
Co Co 0.3494 0.9721 'International Tables Vol C Tables 4.2.6.8 and 6.1.1.4'
N N 0.0061 0.0033 'International Tables Vol C Tables 4.2.6.8 and 6.1.1.4'
O O 0.0106 0.0060 'International Tables Vol C Tables 4.2.6.8 and 6.1.1.4'

loop_
_geom_angle_atom_site_label_1
_geom_angle_atom_site_label_2
_geom_angle_atom_site_label_3
_geom_angle
_geom_angle_site_symmetry_1
_geom_angle_site_symmetry_3
O3 Co1 O3 180.00(7) . 3_665
O4 Co1 O3 88.26(9) . 3_665
O4 Co1 O3 91.74(9) 3_665 3_665
O4 Co1 O3 91.74(9) . .
O4 Co1 O3 88.26(9) 3_665 .
O4 Co1 O4 180.0 . 3_665
O4 Co1 N1 90.73(9) . 3_665
O4 Co1 N1 90.73(9) 3_665 .
O4 Co1 N1 89.27(9) 3_665 3_665
O4 Co1 N1 89.27(9) . .
N1 Co1 O3 91.09(10) 3_665 3_665
N1 Co1 O3 88.91(10) 3_665 .
N1 Co1 O3 88.92(10) . 3_665
N1 Co1 O3 91.09(10) . .
N1 Co1 N1 180.0 . 3_665
Co1 O3 H3A 109.5 . .
Co1 O3 H3B 110.9 . .
H3A O3 H3B 108.2 . .
Co1 O4 H4A 110.1 . .
Co1 O4 H4B 132.6 . .
H4A O4 H4B 108.8 . .
C1 N1 Co1 128.2(2) . .
C1 N1 C2 102.4(3) . .
C2 N1 Co1 129.4(2) . .
N3 N2 C3 121.0(2) . .
C1 N2 N3 109.6(2) . .
C1 N2 C3 129.3(3) . .
C2 N3 N2 102.0(2) . .
N1 C1 N2 110.5(3) . .
N1 C1 H1 124.7 . .
N2 C1 H1 124.7 . .
N1 C2 H2 122.3 . .
N3 C2 N1 115.5(3) . .
N3 C2 H2 122.3 . .
C4 C3 N2 118.7(3) . .
C4 C3 C8 121.1(3) . .
C8 C3 N2 120.2(3) . .
C3 C4 H4 120.9 . .
C3 C4 C5 118.1(3) . .
C5 C4 H4 120.9 . .
C4 C5 H5 119.3 . .
C4 C5 C6 121.4(3) . .
C6 C5 H5 119.3 . .
C5 C6 H6 119.9 . .
C7 C6 C5 120.2(3) . .
C7 C6 H6 119.9 . .
C6 C7 C8 118.5(3) . .
C6 C7 C9 120.7(3) . .
C8 C7 C9 120.8(3) . .
C3 C8 H8 119.7 . .
C7 C8 C3 120.6(3) . .
C7 C8 H8 119.7 . .
O1 C9 C7 119.1(3) . .
O2 C9 O1 122.2(3) . .
O2 C9 C7 118.6(3) . .
O7 Co2 O7 180.0 3_766 .
O7 Co2 O8 92.59(9) . 3_766
O7 Co2 O8 87.41(9) 3_766 3_766
O7 Co2 O8 87.41(9) . .
O7 Co2 O8 92.59(9) 3_766 .
O7 Co2 N4 90.51(9) . 3_766
O7 Co2 N4 89.49(9) . .
O7 Co2 N4 89.49(9) 3_766 3_766
O7 Co2 N4 90.51(9) 3_766 .
O8 Co2 O8 180.0 3_766 .
N4 Co2 O8 90.05(9) 3_766 .
N4 Co2 O8 90.05(9) . 3_766
N4 Co2 O8 89.95(9) 3_766 3_766
N4 Co2 O8 89.95(9) . .
N4 Co2 N4 180.0 3_766 .
Co2 O7 H7A 110.1 . .
Co2 O7 H7B 120.5 . .
H7A O7 H7B 113.1 . .
Co2 O8 H8A 110.4 . .
Co2 O8 H8B 109.6 . .
H8A O8 H8B 108.6 . .
C10 N4 Co2 127.5(2) . .
C11 N4 Co2 128.5(2) . .
C11 N4 C10 104.0(3) . .
C10 N5 N6 103.7(2) . .
N5 N6 C12 122.6(2) . .
C11 N6 N5 109.0(2) . .
C11 N6 C12 128.4(3) . .
N4 C10 H10 123.3 . .
N5 C10 N4 113.4(3) . .
N5 C10 H10 123.3 . .
N4 C11 H11 125.0 . .
N6 C11 N4 110.0(3) . .
N6 C11 H11 125.0 . .
C13 C12 N6 119.2(3) . .
C13 C12 C17 120.3(3) . .
C17 C12 N6 120.5(3) . .
C12 C13 H13 120.2 . .
C12 C13 C14 119.5(3) . .
C14 C13 H13 120.2 . .
C13 C14 C15 120.3(3) . .
C13 C14 C18 119.9(3) . .
C15 C14 C18 119.9(3) . .
C14 C15 H15 120.2 . .
C16 C15 C14 119.5(3) . .
C16 C15 H15 120.2 . .
C15 C16 H16 119.9 . .
C15 C16 C17 120.2(3) . .
C17 C16 H16 119.9 . .
C12 C17 H17 119.9 . .
C16 C17 C12 120.1(3) . .
C16 C17 H17 119.9 . .
O5 C18 O6 123.9(3) . .
O5 C18 C14 117.8(3) . .
O6 C18 C14 118.3(3) . .

loop_
_geom_bond_atom_site_label_1
_geom_bond_atom_site_label_2
_geom_bond_distance
_geom_bond_site_symmetry_2
Co1 O3 2.138(2) 3_665
Co1 O3 2.138(2) .
Co1 O4 2.076(2) .
Co1 O4 2.076(2) 3_665
Co1 N1 2.137(2) .
Co1 N1 2.137(2) 3_665
O1 C9 1.259(4) .
O2 C9 1.239(4) .
O3 H3A 0.8657 .
O3 H3B 0.8665 .
O4 H4A 0.8637 .
O4 H4B 0.8601 .
N1 C1 1.300(4) .
N1 C2 1.370(4) .
N2 N3 1.355(3) .
N2 C1 1.353(4) .
N2 C3 1.425(4) .
N3 C2 1.308(4) .
C1 H1 0.9300 .
C2 H2 0.9300 .
C3 C4 1.370(4) .
C3 C8 1.397(4) .
C4 H4 0.9300 .
C4 C5 1.372(5) .
C5 H5 0.9300 .
C5 C6 1.405(5) .
C6 H6 0.9300 .
C6 C7 1.372(4) .
C7 C8 1.383(4) .
C7 C9 1.524(4) .
C8 H8 0.9300 .
Co2 O7 2.098(2) 3_766
Co2 O7 2.098(2) .
Co2 O8 2.157(2) 3_766
Co2 O8 2.157(2) .
Co2 N4 2.107(2) .
Co2 N4 2.107(2) 3_766
O5 C18 1.257(4) .
O6 C18 1.267(4) .
O7 H7A 0.8659 .
O7 H7B 0.9328 .
O8 H8A 0.8637 .
O8 H8B 0.8629 .
N4 C10 1.355(4) .
N4 C11 1.329(4) .
N5 N6 1.376(3) .
N5 C10 1.303(4) .
N6 C11 1.318(4) .
N6 C12 1.439(4) .
C10 H10 0.9300 .
C11 H11 0.9300 .
C12 C13 1.365(4) .
C12 C17 1.391(4) .
C13 H13 0.9300 .
C13 C14 1.394(4) .
C14 C15 1.395(4) .
C14 C18 1.492(4) .
C15 H15 0.9300 .
C15 C16 1.371(5) .
C16 H16 0.9300 .
C16 C17 1.381(5) .
C17 H17 0.9300 .

loop_
_geom_hbond_atom_site_label_D
_geom_hbond_atom_site_label_H
_geom_hbond_atom_site_label_A
_geom_hbond_distance_DH
_geom_hbond_distance_HA
_geom_hbond_distance_DA
_geom_hbond_angle_DHA
_geom_hbond_site_symmetry_A
O4 H4A O5 0.86 1.87 2.718(3) 168.8 .
O7 H7A O2 0.87 1.90 2.759(3) 169.4 3_666

loop_
_geom_torsion_atom_site_label_1
_geom_torsion_atom_site_label_2
_geom_torsion_atom_site_label_3
_geom_torsion_atom_site_label_4
_geom_torsion
_geom_torsion_site_symmetry_1
_geom_torsion_site_symmetry_2
_geom_torsion_site_symmetry_3
_geom_torsion_site_symmetry_4
Co1 N1 C1 N2 179.1(2) . . . .
Co1 N1 C2 N3 -179.5(2) . . . .
N2 N3 C2 N1 0.3(4) . . . .
N2 C3 C4 C5 -177.7(3) . . . .
N2 C3 C8 C7 177.8(3) . . . .
N3 N2 C1 N1 0.6(4) . . . .
N3 N2 C3 C4 178.4(3) . . . .
N3 N2 C3 C8 -1.6(5) . . . .
C1 N1 C2 N3 0.1(4) . . . .
C1 N2 N3 C2 -0.5(4) . . . .
C1 N2 C3 C4 1.3(5) . . . .
C1 N2 C3 C8 -178.8(3) . . . .
C2 N1 C1 N2 -0.4(4) . . . .
C3 N2 N3 C2 -178.1(3) . . . .
C3 N2 C1 N1 178.0(3) . . . .
C3 C4 C5 C6 -0.7(6) . . . .
C4 C3 C8 C7 -2.3(5) . . . .
C4 C5 C6 C7 -1.2(6) . . . .
C5 C6 C7 C8 1.4(5) . . . .
C5 C6 C7 C9 -178.9(3) . . . .
C6 C7 C8 C3 0.3(5) . . . .
C6 C7 C9 O1 -11.1(5) . . . .
C6 C7 C9 O2 166.2(3) . . . .
C8 C3 C4 C5 2.4(5) . . . .
C8 C7 C9 O1 168.6(3) . . . .
C8 C7 C9 O2 -14.1(5) . . . .
C9 C7 C8 C3 -179.4(3) . . . .
Co2 N4 C10 N5 179.4(2) . . . .
Co2 N4 C11 N6 -179.5(2) . . . .
N5 N6 C11 N4 0.1(4) . . . .
N5 N6 C12 C13 1.0(5) . . . .
N5 N6 C12 C17 -178.1(3) . . . .
N6 N5 C10 N4 0.2(4) . . . .
N6 C12 C13 C14 -177.4(3) . . . .
N6 C12 C17 C16 177.6(4) . . . .
C10 N4 C11 N6 0.0(4) . . . .
C10 N5 N6 C11 -0.2(4) . . . .
C10 N5 N6 C12 178.2(3) . . . .
C11 N4 C10 N5 -0.2(4) . . . .
C11 N6 C12 C13 179.1(3) . . . .
C11 N6 C12 C17 0.0(5) . . . .
C12 N6 C11 N4 -178.2(3) . . . .
C12 C13 C14 C15 -0.4(5) . . . .
C12 C13 C14 C18 179.8(3) . . . .
C13 C12 C17 C16 -1.5(5) . . . .
C13 C14 C15 C16 -1.2(5) . . . .
C13 C14 C18 O5 13.3(5) . . . .
C13 C14 C18 O6 -169.1(3) . . . .
C14 C15 C16 C17 1.5(6) . . . .
C15 C14 C18 O5 -166.5(3) . . . .
C15 C14 C18 O6 11.1(5) . . . .
C15 C16 C17 C12 -0.1(6) . . . .
C17 C12 C13 C14 1.8(5) . . . .
C18 C14 C15 C16 178.6(3) . . . .
